data_1554025
loop_
_publ_author_name
'Sun, Xingxing'
'Zhang, Baicheng'
'Li, Xinyang'
'Trindle, Carl O.'
'Zhang, Guoqing'

_publ_section_title
;
 External Heavy-Atom Effect via Orbital Interactions Revealed by
 Single-Crystal X-ray Diffraction.
;
_journal_issue 29
_journal_name_full 'The journal of physical chemistry. A'
_journal_page_first 5791
_journal_page_last 5797
_journal_paper_doi 10.1021/acs.jpca.6b03867
_journal_volume 120
_journal_year 2016
_chemical_formula_sum 'C12 H11 F3 I N'
_chemical_formula_weight 353.12
_space_group_crystal_system orthorhombic
_space_group_IT_number 62
_space_group_name_Hall '-P 2ac 2n'
_space_group_name_H-M_alt 'P n m a'
_atom_sites_solution_hydrogens mixed
_audit_creation_method SHELXL-2013
_cell_angle_alpha 90
_cell_angle_beta 90
_cell_angle_gamma 90
_cell_formula_units_Z 4
_cell_length_a 15.8119(12)
_cell_length_b 7.3074(4)
_cell_length_c 11.4308(5)
_cell_measurement_reflns_used 1236
_cell_measurement_temperature 294(2)
_cell_measurement_theta_max 28.8254
_cell_measurement_theta_min 3.0648
_cell_volume 1320.76(14)
_computing_cell_refinement 'CrysAlisPro (Agilent Technologies)'
_computing_data_collection 'CrysAlisPro (Agilent Technologies)'
_computing_data_reduction 'CrysAlisPro (Agilent Technologies)'
_computing_molecular_graphics 'Ortep-3 (L. J. Farrugia, 2001)'
_computing_publication_material SHELXL-2013
_computing_structure_refinement 'SHELXL-2013 (Sheldrick, 2013)'
_computing_structure_solution 'SHELXS-97 (Sheldrick, 1997)'
_diffrn_ambient_temperature 294(2)
_diffrn_detector_area_resol_mean 15.9149
_diffrn_measured_fraction_theta_full 0.997
_diffrn_measured_fraction_theta_max 0.997
_diffrn_measurement_device_type 'Gemini S Ultra, Agilent Technologies'
_diffrn_measurement_method '\w scans'
_diffrn_radiation_type MoK\a
_diffrn_radiation_wavelength 0.71073
_diffrn_reflns_av_R_equivalents 0.0244
_diffrn_reflns_av_unetI/netI 0.0273
_diffrn_reflns_Laue_measured_fraction_full 0.997
_diffrn_reflns_Laue_measured_fraction_max 0.997
_diffrn_reflns_limit_h_max 14
_diffrn_reflns_limit_h_min -19
_diffrn_reflns_limit_k_max 9
_diffrn_reflns_limit_k_min -9
_diffrn_reflns_limit_l_max 12
_diffrn_reflns_limit_l_min -14
_diffrn_reflns_number 4216
_diffrn_reflns_point_group_measured_fraction_full 0.997
_diffrn_reflns_point_group_measured_fraction_max 0.997
_diffrn_reflns_theta_full 25.242
_diffrn_reflns_theta_max 26.372
_diffrn_reflns_theta_min 3.133
_diffrn_source 'Enhance (Mo) X-ray Source'
_exptl_absorpt_coefficient_mu 2.438
_exptl_absorpt_correction_T_max 1.00000
_exptl_absorpt_correction_T_min 0.94122
_exptl_absorpt_correction_type multi-scan
_exptl_absorpt_process_details
;
CrysAlisPro, Agilent Technologies,
Version 1.171.36.21 (release 14-08-2012 CrysAlis171 .NET)
(compiled Sep 14 2012,17:21:16)
Empirical absorption correction using spherical harmonics,
 implemented in SCALE3 ABSPACK scaling algorithm.
;
_exptl_crystal_density_diffrn 1.776
_exptl_crystal_description block
_exptl_crystal_F_000 680
_exptl_crystal_size_max 0.360
_exptl_crystal_size_mid 0.320
_exptl_crystal_size_min 0.270
_refine_diff_density_max 0.710
_refine_diff_density_min -0.469
_refine_diff_density_rms 0.071
_refine_ls_extinction_method none
_refine_ls_goodness_of_fit_ref 1.032
_refine_ls_hydrogen_treatment constr
_refine_ls_matrix_type full
_refine_ls_number_parameters 100
_refine_ls_number_reflns 1452
_refine_ls_number_restraints 0
_refine_ls_restrained_S_all 1.032
_refine_ls_R_factor_all 0.0473
_refine_ls_R_factor_gt 0.0340
_refine_ls_shift/su_max 0.000
_refine_ls_shift/su_mean 0.000
_refine_ls_structure_factor_coef Fsqd
_refine_ls_weighting_details 'w=1/[\s^2^(Fo^2^)+(0.0371P)^2^+1.1434P] where P=(Fo^2^+2Fc^2^)/3'
_refine_ls_weighting_scheme calc
_refine_ls_wR_factor_gt 0.0801
_refine_ls_wR_factor_ref 0.0870
_reflns_Friedel_coverage 0.000
_reflns_number_gt 1162
_reflns_number_total 1452
_reflns_threshold_expression 'I > 2\s(I)'
_cod_data_source_file jp6b03867_si_010.cif
_cod_data_source_block shelxl
_cod_database_code 1554025
_shelx_space_group_comment
;
The symmetry employed for this shelxl refinement is uniquely defined
by the following loop, which should always be used as a source of
symmetry information in preference to the above space-group names.
They are only intended as comments.
;
_shelx_estimated_absorpt_t_min 0.474
_shelx_estimated_absorpt_t_max 0.559
_shelxl_version_number 2013-4

loop_
_space_group_symop_operation_xyz
'x, y, z'
'-x+1/2, -y, z+1/2'
'x+1/2, -y+1/2, -z+1/2'
'-x, y+1/2, -z'
'-x, -y, -z'
'x-1/2, y, -z-1/2'
'-x-1/2, y-1/2, z-1/2'
'x, -y-1/2, z'

loop_
_atom_site_label
_atom_site_type_symbol
_atom_site_fract_x
_atom_site_fract_y
_atom_site_fract_z
_atom_site_U_iso_or_equiv
_atom_site_adp_type
_atom_site_occupancy
_atom_site_site_symmetry_order
_atom_site_calc_flag
_atom_site_refinement_flags_posn
_atom_site_refinement_flags_adp
_atom_site_refinement_flags_occupancy
F1 F 0.4025(4) 0.7500 0.7897(5) 0.205(4) Uani 1 2 d S T P
F2 F 0.4880(3) 0.6101(6) 0.8843(4) 0.1699(19) Uani 1 1 d . . .
N1 N 0.7085(3) 0.7500 0.4378(4) 0.0504(10) Uani 1 2 d S T P
C1 C 0.6797(4) 0.7500 0.3295(5) 0.0629(14) Uani 1 2 d S T P
H1 H 0.7179 0.7500 0.2676 0.075 Uiso 1 2 calc R U P
C2 C 0.5942(4) 0.7500 0.3059(6) 0.0778(18) Uani 1 2 d S T P
H2 H 0.5756 0.7500 0.2287 0.093 Uiso 1 2 calc R U P
C3 C 0.5369(4) 0.7500 0.3942(6) 0.0733(17) Uani 1 2 d S T P
H3 H 0.4792 0.7500 0.3782 0.088 Uiso 1 2 calc R U P
C4 C 0.5662(4) 0.7500 0.5102(5) 0.0568(14) Uani 1 2 d S T P
C5 C 0.5101(4) 0.7500 0.6073(5) 0.0677(16) Uani 1 2 d S T P
H5 H 0.4520 0.7500 0.5942 0.081 Uiso 1 2 calc R U P
C6 C 0.5392(4) 0.7500 0.7176(5) 0.0632(15) Uani 1 2 d S T P
C7 C 0.6277(4) 0.7500 0.7380(5) 0.0652(15) Uani 1 2 d S T P
H7 H 0.6476 0.7500 0.8145 0.078 Uiso 1 2 calc R U P
C8 C 0.6837(4) 0.7500 0.6482(5) 0.0594(14) Uani 1 2 d S T P
H8 H 0.7416 0.7500 0.6631 0.071 Uiso 1 2 calc R U P
C9 C 0.6539(3) 0.7500 0.5325(4) 0.0491(12) Uani 1 2 d S T P
C10 C 0.4823(5) 0.7500 0.8200(7) 0.089(2) Uani 1 2 d S T P
C11 C 0.8016(4) 0.7500 0.4618(5) 0.0600(14) Uani 1 2 d S T P
H11A H 0.8150 0.8570 0.5084 0.072 Uiso 0.5 1 calc R U P
H11B H 0.8150 0.6430 0.5084 0.072 Uiso 0.5 1 calc R U P
C12 C 0.8570(4) 0.7500 0.3557(6) 0.084(2) Uani 1 2 d S T P
H12A H 0.9152 0.7500 0.3795 0.126 Uiso 1 2 d S U P
H12C H 0.8456 0.6427 0.3099 0.126 Uiso 1 1 d . U .
I1 I 0.77455(3) 0.7500 0.01750(3) 0.06572(19) Uani 1 2 d S T P

loop_
_atom_site_aniso_label
_atom_site_aniso_U_11
_atom_site_aniso_U_22
_atom_site_aniso_U_33
_atom_site_aniso_U_23
_atom_site_aniso_U_13
_atom_site_aniso_U_12
F1 0.085(4) 0.429(12) 0.100(4) 0.000 0.037(3) 0.000
F2 0.223(5) 0.157(3) 0.130(3) 0.060(3) 0.105(3) 0.041(3)
N1 0.049(3) 0.051(2) 0.052(2) 0.000 -0.001(2) 0.000
C1 0.068(4) 0.070(3) 0.050(3) 0.000 0.003(3) 0.000
C2 0.070(4) 0.106(5) 0.057(4) 0.000 -0.012(3) 0.000
C3 0.062(4) 0.090(4) 0.069(4) 0.000 -0.011(3) 0.000
C4 0.055(3) 0.062(3) 0.054(3) 0.000 0.001(3) 0.000
C5 0.059(4) 0.075(4) 0.068(4) 0.000 0.002(3) 0.000
C6 0.066(4) 0.066(4) 0.057(3) 0.000 0.011(3) 0.000
C7 0.080(4) 0.067(4) 0.048(3) 0.000 -0.006(3) 0.000
C8 0.052(3) 0.068(3) 0.058(3) 0.000 -0.004(3) 0.000
C9 0.053(3) 0.043(3) 0.051(3) 0.000 0.000(2) 0.000
C10 0.081(6) 0.122(6) 0.065(4) 0.000 0.021(4) 0.000
C11 0.047(3) 0.065(3) 0.068(4) 0.000 0.000(3) 0.000
C12 0.066(4) 0.113(5) 0.073(4) 0.000 0.012(3) 0.000
I1 0.0744(3) 0.0635(3) 0.0593(3) 0.000 -0.00324(19) 0.000

loop_
_atom_type_symbol
_atom_type_description
_atom_type_scat_dispersion_real
_atom_type_scat_dispersion_imag
_atom_type_scat_source
C C 0.0033 0.0016 'International Tables Vol C Tables 4.2.6.8 and 6.1.1.4'
F F 0.0171 0.0103 'International Tables Vol C Tables 4.2.6.8 and 6.1.1.4'
I I -0.4742 1.8119 'International Tables Vol C Tables 4.2.6.8 and 6.1.1.4'
N N 0.0061 0.0033 'International Tables Vol C Tables 4.2.6.8 and 6.1.1.4'
H H 0.0000 0.0000 'International Tables Vol C Tables 4.2.6.8 and 6.1.1.4'

loop_
_geom_angle_atom_site_label_1
_geom_angle_atom_site_label_2
_geom_angle_atom_site_label_3
_geom_angle
_geom_angle_site_symmetry_1
C1 N1 C9 121.2(5) .
C1 N1 C11 120.8(5) .
C9 N1 C11 118.0(4) .
N1 C1 C2 121.6(6) .
N1 C1 H1 119.2 .
C2 C1 H1 119.2 .
C3 C2 C1 120.6(6) .
C3 C2 H2 119.7 .
C1 C2 H2 119.7 .
C2 C3 C4 118.8(6) .
C2 C3 H3 120.6 .
C4 C3 H3 120.6 .
C3 C4 C9 119.7(5) .
C3 C4 C5 122.1(6) .
C9 C4 C5 118.2(5) .
C6 C5 C4 121.3(6) .
C6 C5 H5 119.4 .
C4 C5 H5 119.4 .
C5 C6 C7 119.5(6) .
C5 C6 C10 122.4(6) .
C7 C6 C10 118.1(6) .
C8 C7 C6 121.3(5) .
C8 C7 H7 119.3 .
C6 C7 H7 119.3 .
C7 C8 C9 119.6(5) .
C7 C8 H8 120.2 .
C9 C8 H8 120.2 .
N1 C9 C8 121.8(5) .
N1 C9 C4 118.2(5) .
C8 C9 C4 120.0(5) .
F2 C10 F2 108.2(7) 8_575
F2 C10 F1 102.9(5) 8_575
F2 C10 F1 102.9(5) .
F2 C10 C6 114.7(4) 8_575
F2 C10 C6 114.7(4) .
F1 C10 C6 112.2(7) .
C12 C11 N1 115.3(5) .
C12 C11 H11A 108.5 .
N1 C11 H11A 108.5 .
C12 C11 H11B 108.5 .
N1 C11 H11B 108.5 .
H11A C11 H11B 107.5 .
C11 C12 H12A 109.4(6) .
C11 C12 H12C 109.4(4) .
H12A C12 H12C 109.5(5) .

loop_
_geom_bond_atom_site_label_1
_geom_bond_atom_site_label_2
_geom_bond_distance
_geom_bond_site_symmetry_2
F1 C10 1.308(9) .
F2 C10 1.262(5) .
N1 C1 1.320(7) .
N1 C9 1.385(7) .
N1 C11 1.496(7) .
C1 C2 1.378(8) .
C1 H1 0.9300 .
C2 C3 1.357(9) .
C2 H2 0.9300 .
C3 C4 1.405(8) .
C3 H3 0.9300 .
C4 C9 1.411(8) .
C4 C5 1.421(8) .
C5 C6 1.342(8) .
C5 H5 0.9300 .
C6 C7 1.418(8) .
C6 C10 1.477(9) .
C7 C8 1.357(8) .
C7 H7 0.9300 .
C8 C9 1.403(7) .
C8 H8 0.9300 .
C10 F2 1.262(5) 8_575
C11 C12 1.496(8) .
C11 H11A 0.9700 .
C11 H11B 0.9700 .
C12 H12A 0.960(7) .
C12 H12C 0.959(4) .

loop_
_geom_torsion_atom_site_label_1
_geom_torsion_atom_site_label_2
_geom_torsion_atom_site_label_3
_geom_torsion_atom_site_label_4
_geom_torsion
_geom_torsion_site_symmetry_4
C9 N1 C1 C2 0.000(1) .
C11 N1 C1 C2 180.000(1) .
N1 C1 C2 C3 0.000(1) .
C1 C2 C3 C4 0.000(1) .
C2 C3 C4 C9 0.000(1) .
C2 C3 C4 C5 180.000(1) .
C3 C4 C5 C6 180.000(1) .
C9 C4 C5 C6 0.000(1) .
C4 C5 C6 C7 0.000(1) .
C4 C5 C6 C10 180.000(1) .
C5 C6 C7 C8 0.000(1) .
C10 C6 C7 C8 180.000(1) .
C6 C7 C8 C9 0.000(1) .
C1 N1 C9 C8 180.000(1) .
C11 N1 C9 C8 0.000(1) .
C1 N1 C9 C4 0.000(1) .
C11 N1 C9 C4 180.000(1) .
C7 C8 C9 N1 180.000(1) .
C7 C8 C9 C4 0.000(1) .
C3 C4 C9 N1 0.000(1) .
C5 C4 C9 N1 180.000(1) .
C3 C4 C9 C8 180.000(1) .
C5 C4 C9 C8 0.000(1) .
C5 C6 C10 F2 -116.9(6) 8_575
C7 C6 C10 F2 63.1(6) 8_575
C5 C6 C10 F2 116.9(6) .
C7 C6 C10 F2 -63.1(6) .
C5 C6 C10 F1 0.000(2) .
C7 C6 C10 F1 180.000(1) .
C1 N1 C11 C12 0.000(1) .
C9 N1 C11 C12 180.000(1) .
